data_7104357
loop_
_publ_author_name
'Jang, Ji-Jun'
'Li, Lei'
'Yang, Tao'
'Kuang, Dai-Bin'
'Wang, Wei'
'Su, Cheng-Yong'

_publ_section_title
;
 Self-assembly of 2D Borromean networks through hydrogen-bonding
 recognition.
;
_journal_issue 17
_journal_name_full 'Chemical communications (Cambridge, England)'
_journal_page_first 2387
_journal_page_last 2389
_journal_paper_doi 10.1039/b820831j
_journal_volume 34
_journal_year 2009
_chemical_formula_sum 'C102 H98 Cl2 N26 O14'
_chemical_formula_weight 1982.96
_chemical_name_systematic
;
?
;
_space_group_IT_number 148
_symmetry_cell_setting hexagonal
_symmetry_space_group_name_Hall '-R 3'
_symmetry_space_group_name_H-M 'R -3 :H'
_atom_sites_solution_hydrogens geom
_atom_sites_solution_primary direct
_atom_sites_solution_secondary difmap
_audit_creation_method SHELXL-97
_cell_angle_alpha 90.00
_cell_angle_beta 90.00
_cell_angle_gamma 120.00
_cell_formula_units_Z 3
_cell_length_a 16.8323(4)
_cell_length_b 16.8323(4)
_cell_length_c 32.6236(14)
_cell_measurement_reflns_used 1858
_cell_measurement_temperature 293(2)
_cell_measurement_theta_max 62.0648
_cell_measurement_theta_min 2.7074
_cell_volume 8004.8(4)
_computing_cell_refinement
;
CrysAlis RED, Oxford Diffraction Ltd.,
Version 1.171.32.5 (release 08-05-2007 CrysAlis171 .NET)
(compiled May 8 2007,13:10:02)
;
_computing_data_collection
;
CrysAlis CCD, Oxford Diffraction Ltd.,
Version 1.171.32.5 (release 08-05-2007 CrysAlis171 .NET)
(compiled May 8 2007,13:10:02)
;
_computing_data_reduction
;
CrysAlis RED, Oxford Diffraction Ltd.,
Version 1.171.32.5 (release 08-05-2007 CrysAlis171 .NET)
(compiled May 8 2007,13:10:02)
;
_computing_structure_refinement 'SHELXL-97 (Sheldrick, 1997)'
_computing_structure_solution 'SHELXS-97 (Sheldrick, 1990)'
_diffrn_ambient_temperature 293(2)
_diffrn_detector_area_resol_mean 16.0855
_diffrn_measured_fraction_theta_full 0.960
_diffrn_measured_fraction_theta_max 0.960
_diffrn_measurement_device_type 'Oxford Germini S Ultra'
_diffrn_measurement_method '\w and \f scans'
_diffrn_radiation_monochromator graphite
_diffrn_radiation_source 'Enhance (Cu) X-ray Source'
_diffrn_radiation_type CuK\a
_diffrn_radiation_wavelength 1.54178
_diffrn_reflns_av_R_equivalents 0.0305
_diffrn_reflns_av_sigmaI/netI 0.0384
_diffrn_reflns_limit_h_max 18
_diffrn_reflns_limit_h_min -18
_diffrn_reflns_limit_k_max 18
_diffrn_reflns_limit_k_min -18
_diffrn_reflns_limit_l_max 33
_diffrn_reflns_limit_l_min -36
_diffrn_reflns_number 5456
_diffrn_reflns_theta_full 60.89
_diffrn_reflns_theta_max 60.89
_diffrn_reflns_theta_min 6.22
_exptl_absorpt_coefficient_mu 1.142
_exptl_absorpt_correction_T_max 1.00000
_exptl_absorpt_correction_T_min 0.69571
_exptl_absorpt_correction_type multi-scan
_exptl_absorpt_process_details
;
CrysAlis RED, Oxford Diffraction Ltd.,
Version 1.171.32.5 (release 08-05-2007 CrysAlis171 .NET)
(compiled May 8 2007,13:10:02)
Empirical absorption correction using spherical harmonics,
implemented in SCALE3 ABSPACK scaling algorithm.
;
_exptl_crystal_colour Red
_exptl_crystal_density_diffrn 1.234
_exptl_crystal_density_method 'not measured'
_exptl_crystal_description Block
_exptl_crystal_F_000 3114
_exptl_crystal_size_max 0.30
_exptl_crystal_size_mid 0.24
_exptl_crystal_size_min 0.20
_refine_diff_density_max 1.129
_refine_diff_density_min -0.418
_refine_diff_density_rms 0.066
_refine_ls_extinction_method none
_refine_ls_goodness_of_fit_ref 1.017
_refine_ls_hydrogen_treatment constr
_refine_ls_matrix_type full
_refine_ls_number_parameters 229
_refine_ls_number_reflns 2616
_refine_ls_number_restraints 92
_refine_ls_restrained_S_all 1.057
_refine_ls_R_factor_all 0.1274
_refine_ls_R_factor_gt 0.0959
_refine_ls_shift/su_max 0.006
_refine_ls_shift/su_mean 0.001
_refine_ls_structure_factor_coef Fsqd
_refine_ls_weighting_details 'calc w=1/[\s^2^(Fo^2^)+(0.1000P)^2^+30.0000P] where P=(Fo^2^+2Fc^2^)/3'
_refine_ls_weighting_scheme calc
_refine_ls_wR_factor_gt 0.2424
_refine_ls_wR_factor_ref 0.2571
_reflns_number_gt 1543
_reflns_number_total 2616
_reflns_threshold_expression >2sigma(I)
_cod_data_source_file b820831j.txt
_cod_data_source_block 3
_cod_depositor_comments
;
The following automatic conversions were performed:
'_symmetry_cell_setting' value 'Hexagonal' changed to 'hexagonal'
according to '/home/saulius/struct/CIF-dictionaries/cif_core.dic'
dictionary named 'cif_core.dic' version 2.4.1 from
2010-06-29.

'_refine_ls_hydrogen_treatment' value 'Constr' changed to
'constr' according to '/home/saulius/struct/CIF-dictionaries/cif_core.dic'
dictionary named 'cif_core.dic' version 2.4.1 from 2010-06-29.

Automatic conversion script
Id: cif_fix_enum 1527 2010-12-29 10:47:43Z saulius 
;
_cod_original_sg_symbol_H-M R-3
_cod_database_code 7104357

loop_
_symmetry_equiv_pos_as_xyz
'x, y, z'
'-y, x-y, z'
'-x+y, -x, z'
'x+2/3, y+1/3, z+1/3'
'-y+2/3, x-y+1/3, z+1/3'
'-x+y+2/3, -x+1/3, z+1/3'
'x+1/3, y+2/3, z+2/3'
'-y+1/3, x-y+2/3, z+2/3'
'-x+y+1/3, -x+2/3, z+2/3'
'-x, -y, -z'
'y, -x+y, -z'
'x-y, x, -z'
'-x+2/3, -y+1/3, -z+1/3'
'y+2/3, -x+y+1/3, -z+1/3'
'x-y+2/3, x+1/3, -z+1/3'
'-x+1/3, -y+2/3, -z+2/3'
'y+1/3, -x+y+2/3, -z+2/3'
'x-y+1/3, x+2/3, -z+2/3'

loop_
_atom_site_label
_atom_site_type_symbol
_atom_site_fract_x
_atom_site_fract_y
_atom_site_fract_z
_atom_site_U_iso_or_equiv
_atom_site_adp_type
_atom_site_occupancy
_atom_site_symmetry_multiplicity
_atom_site_calc_flag
_atom_site_refinement_flags
_atom_site_disorder_assembly
_atom_site_disorder_group
N1 N 0.6667 0.3333 0.05110(19) 0.112(2) Uani 1 3 d S . .
N2 N 0.7319(3) 0.2431(3) -0.00207(11) 0.1361(18) Uani 1 1 d . . .
H2A H 0.7121 0.2713 -0.0173 0.163 Uiso 0.33 1 calc PR . .
N3 N 0.7604(2) 0.1812(2) 0.05197(11) 0.1046(12) Uani 1 1 d . . .
H3A H 0.7604 0.1646 0.0769 0.126 Uiso 1 1 calc R . .
N4 N 0.7089(2) -0.0670(2) -0.20159(10) 0.0993(10) Uani 1 1 d . . .
N5 N 0.54971(19) -0.0374(2) -0.07631(10) 0.0922(10) Uani 1 1 d . . .
C1 C 0.6610(3) 0.2479(3) 0.06429(13) 0.1097(15) Uani 1 1 d . . .
H1A H 0.5977 0.1986 0.0632 0.132 Uiso 1 1 calc R . .
H1B H 0.6821 0.2539 0.0924 0.132 Uiso 1 1 calc R . .
C2 C 0.7174(3) 0.2261(3) 0.03775(14) 0.1077(16) Uani 1 1 d . . .
C3 C 0.8042(3) 0.1670(3) 0.01896(15) 0.1193(17) Uani 1 1 d D . .
C4 C 0.8564(3) 0.1249(3) 0.01606(15) 0.1415(19) Uani 1 1 d DU . .
H4A H 0.8678 0.0985 0.0387 0.170 Uiso 1 1 calc R . .
C5 C 0.8911(4) 0.1243(4) -0.02282(17) 0.166(2) Uani 1 1 d DU . .
H5A H 0.9264 0.0966 -0.0270 0.199 Uiso 1 1 calc R . .
C6 C 0.8713(4) 0.1665(4) -0.05543(19) 0.178(3) Uani 1 1 d U . .
H6A H 0.8961 0.1657 -0.0808 0.214 Uiso 1 1 calc R . .
C7 C 0.8198(4) 0.2083(5) -0.05411(18) 0.170(3) Uani 1 1 d U . .
H7A H 0.8085 0.2351 -0.0766 0.204 Uiso 1 1 calc R . .
C8 C 0.7858(4) 0.2059(4) -0.01416(16) 0.145(2) Uani 1 1 d U . .
C9 C 0.7696(3) -0.0267(3) -0.17075(14) 0.1102(15) Uani 1 1 d . . .
H9A H 0.8307 -0.0088 -0.1757 0.132 Uiso 1 1 calc R . .
C10 C 0.7467(3) -0.0106(3) -0.13255(14) 0.1070(15) Uani 1 1 d . . .
H10A H 0.7912 0.0167 -0.1123 0.128 Uiso 1 1 calc R . .
C11 C 0.6218(3) -0.0943(3) -0.19231(14) 0.1070(15) Uani 1 1 d . . .
H11A H 0.5776 -0.1255 -0.2123 0.128 Uiso 1 1 calc R . .
C12 C 0.5929(3) -0.0795(3) -0.15523(14) 0.1044(14) Uani 1 1 d . . .
H12A H 0.5313 -0.0988 -0.1508 0.125 Uiso 1 1 calc R . .
C13 C 0.6567(2) -0.0354(3) -0.12461(13) 0.0913(13) Uani 1 1 d . . .
C14 C 0.6308(2) -0.0163(3) -0.08425(14) 0.0946(13) Uani 1 1 d . . .
H14A H 0.6756 0.0120 -0.0642 0.113 Uiso 1 1 calc R . .
C15 C 0.5283(2) -0.0173(3) -0.03722(13) 0.0882(12) Uani 1 1 d . . .
C16 C 0.4550(2) -0.0011(3) -0.03509(13) 0.0954(13) Uani 1 1 d . . .
H16A H 0.4241 -0.0026 -0.0589 0.115 Uiso 1 1 calc R . .
C17 C 0.5719(2) -0.0170(3) -0.00135(13) 0.0928(13) Uani 1 1 d . . .
H17A H 0.6200 -0.0293 -0.0021 0.111 Uiso 1 1 calc R . .
Cl1 Cl 1.0000 0.0000 0.12240(5) 0.0798(5) Uani 1 3 d S . .
O1 O 0.9146(2) -0.0160(2) 0.11189(15) 0.1643(16) Uani 1 1 d U . .
O2 O 1.0000 0.0000 0.1662(2) 0.184(3) Uani 1 3 d SU . .
O3 O 0.6667 0.3333 -0.0333(3) 0.165(3) Uani 1 3 d SU . .
O4 O 0.7465(12) 0.2092(13) -0.1832(6) 0.239(6) Uani 0.33 1 d PU A -1
O5 O 0.8044(12) 0.3123(13) -0.1703(6) 0.234(6) Uani 0.33 1 d PU B -2

loop_
_atom_site_aniso_label
_atom_site_aniso_U_11
_atom_site_aniso_U_22
_atom_site_aniso_U_33
_atom_site_aniso_U_23
_atom_site_aniso_U_13
_atom_site_aniso_U_12
N1 0.124(3) 0.124(3) 0.087(4) 0.000 0.000 0.0618(15)
N2 0.141(3) 0.155(3) 0.081(2) 0.012(2) 0.017(2) 0.051(3)
N3 0.107(2) 0.0887(18) 0.096(2) -0.0175(17) 0.0357(18) 0.0323(16)
N4 0.0949(16) 0.1163(19) 0.098(2) -0.0252(17) -0.0280(17) 0.0615(14)
N5 0.0762(15) 0.1055(18) 0.100(2) 0.0027(17) -0.0044(16) 0.0497(13)
C1 0.121(3) 0.121(3) 0.093(3) 0.008(2) 0.021(2) 0.065(2)
C2 0.114(3) 0.108(3) 0.092(3) -0.002(2) 0.012(2) 0.048(2)
C3 0.106(3) 0.094(3) 0.112(3) -0.034(2) 0.041(2) 0.016(2)
C4 0.111(3) 0.108(3) 0.170(4) -0.050(3) 0.053(3) 0.029(2)
C5 0.118(3) 0.127(3) 0.186(4) -0.069(3) 0.054(3) 0.011(3)
C6 0.120(3) 0.159(4) 0.147(4) -0.071(3) 0.057(3) -0.012(3)
C7 0.140(4) 0.169(4) 0.113(3) -0.044(3) 0.044(3) 0.010(3)
C8 0.125(3) 0.141(4) 0.096(3) -0.031(3) 0.034(3) 0.013(3)
C9 0.085(2) 0.135(3) 0.105(3) -0.042(2) -0.018(2) 0.051(2)
C10 0.079(2) 0.127(3) 0.110(3) -0.046(2) -0.018(2) 0.0484(19)
C11 0.094(2) 0.125(3) 0.106(3) -0.016(2) -0.035(2) 0.057(2)
C12 0.0799(19) 0.134(3) 0.105(3) -0.006(2) -0.021(2) 0.0578(19)
C13 0.0761(19) 0.091(2) 0.105(3) -0.012(2) -0.012(2) 0.0408(16)
C14 0.0727(18) 0.099(2) 0.109(3) -0.008(2) -0.008(2) 0.0410(17)
C15 0.0699(17) 0.091(2) 0.102(3) 0.008(2) -0.0017(19) 0.0393(15)
C16 0.0827(18) 0.122(2) 0.093(3) 0.004(2) -0.008(2) 0.0596(17)
C17 0.0730(17) 0.101(2) 0.112(3) 0.010(2) -0.008(2) 0.0490(16)
Cl1 0.0699(5) 0.0699(5) 0.0996(11) 0.000 0.000 0.0350(3)
O1 0.0955(16) 0.159(2) 0.253(4) -0.036(3) -0.051(2) 0.0744(16)
O2 0.216(4) 0.216(4) 0.121(5) 0.000 0.000 0.108(2)
O3 0.110(2) 0.110(2) 0.275(8) 0.000 0.000 0.0549(12)
O4 0.243(9) 0.258(9) 0.243(10) 0.005(8) 0.010(8) 0.146(7)
O5 0.231(9) 0.250(9) 0.249(10) 0.025(9) 0.005(8) 0.140(7)

loop_
_atom_type_symbol
_atom_type_description
_atom_type_scat_dispersion_real
_atom_type_scat_dispersion_imag
_atom_type_scat_source
C C 0.0181 0.0091 'International Tables Vol C Tables 4.2.6.8 and 6.1.1.4'
H H 0.0000 0.0000 'International Tables Vol C Tables 4.2.6.8 and 6.1.1.4'
N N 0.0311 0.0180 'International Tables Vol C Tables 4.2.6.8 and 6.1.1.4'
O O 0.0492 0.0322 'International Tables Vol C Tables 4.2.6.8 and 6.1.1.4'
Cl Cl 0.3639 0.7018 'International Tables Vol C Tables 4.2.6.8 and 6.1.1.4'

loop_
_geom_angle_atom_site_label_1
_geom_angle_atom_site_label_2
_geom_angle_atom_site_label_3
_geom_angle
_geom_angle_site_symmetry_1
_geom_angle_site_symmetry_3
_geom_angle_publ_flag
C1 N1 C1 111.7(3) . 2_655 ?
C1 N1 C1 111.7(3) . 3_665 ?
C1 N1 C1 111.7(3) 2_655 3_665 ?
C2 N2 C8 105.7(5) . . ?
C2 N2 H2A 127.2 . . ?
C8 N2 H2A 127.2 . . ?
C2 N3 C3 107.8(4) . . ?
C2 N3 H3A 126.1 . . ?
C3 N3 H3A 126.1 . . ?
C11 N4 C9 115.4(4) . . ?
C14 N5 C15 119.4(3) . . ?
N1 C1 C2 110.1(4) . . ?
N1 C1 H1A 109.6 . . ?
C2 C1 H1A 109.6 . . ?
N1 C1 H1B 109.6 . . ?
C2 C1 H1B 109.6 . . ?
H1A C1 H1B 108.2 . . ?
N2 C2 N3 111.3(5) . . ?
N2 C2 C1 126.7(5) . . ?
N3 C2 C1 122.0(4) . . ?
C8 C3 C4 122.8(5) . . ?
C8 C3 N3 105.1(5) . . ?
C4 C3 N3 132.1(5) . . ?
C3 C4 C5 116.2(5) . . ?
C3 C4 H4A 121.9 . . ?
C5 C4 H4A 121.9 . . ?
C4 C5 C6 118.4(6) . . ?
C4 C5 H5A 120.8 . . ?
C6 C5 H5A 120.8 . . ?
C7 C6 C5 127.5(6) . . ?
C7 C6 H6A 116.3 . . ?
C5 C6 H6A 116.3 . . ?
C6 C7 C8 111.5(7) . . ?
C6 C7 H7A 124.2 . . ?
C8 C7 H7A 124.2 . . ?
C3 C8 N2 110.1(4) . . ?
C3 C8 C7 123.5(7) . . ?
N2 C8 C7 126.3(7) . . ?
N4 C9 C10 124.0(4) . . ?
N4 C9 H9A 118.0 . . ?
C10 C9 H9A 118.0 . . ?
C9 C10 C13 119.0(4) . . ?
C9 C10 H10A 120.5 . . ?
C13 C10 H10A 120.5 . . ?
N4 C11 C12 124.5(4) . . ?
N4 C11 H11A 117.8 . . ?
C12 C11 H11A 117.8 . . ?
C11 C12 C13 118.9(4) . . ?
C11 C12 H12A 120.5 . . ?
C13 C12 H12A 120.5 . . ?
C12 C13 C10 117.9(4) . . ?
C12 C13 C14 121.9(4) . . ?
C10 C13 C14 120.1(4) . . ?
N5 C14 C13 121.5(4) . . ?
N5 C14 H14A 119.3 . . ?
C13 C14 H14A 119.3 . . ?
C17 C15 C16 118.6(4) . . ?
C17 C15 N5 124.6(4) . . ?
C16 C15 N5 116.7(4) . . ?
C17 C16 C15 121.0(4) 10_655 . ?
C17 C16 H16A 119.5 10_655 . ?
C15 C16 H16A 119.5 . . ?
C16 C17 C15 120.4(4) 10_655 . ?
C16 C17 H17A 119.8 10_655 . ?
C15 C17 H17A 119.8 . . ?
O1 Cl1 O1 113.94(17) 2_645 . ?
O1 Cl1 O1 113.94(17) 2_645 3_765 ?
O1 Cl1 O1 113.94(17) . 3_765 ?
O1 Cl1 O2 104.5(2) 2_645 . ?
O1 Cl1 O2 104.5(2) . . ?
O1 Cl1 O2 104.5(2) 3_765 . ?

loop_
_geom_bond_atom_site_label_1
_geom_bond_atom_site_label_2
_geom_bond_distance
_geom_bond_site_symmetry_2
_geom_bond_publ_flag
N1 C1 1.458(5) . ?
N1 C1 1.458(5) 2_655 ?
N1 C1 1.458(5) 3_665 ?
N2 C2 1.326(6) . ?
N2 C8 1.393(8) . ?
N2 H2A 0.8600 . ?
N3 C2 1.361(6) . ?
N3 C3 1.392(5) . ?
N3 H3A 0.8600 . ?
N4 C11 1.333(5) . ?
N4 C9 1.351(5) . ?
N5 C14 1.254(5) . ?
N5 C15 1.411(5) . ?
C1 C2 1.462(7) . ?
C1 H1A 0.9700 . ?
C1 H1B 0.9700 . ?
C3 C8 1.376(8) . ?
C3 C4 1.379(6) . ?
C4 C5 1.399(6) . ?
C4 H4A 0.9300 . ?
C5 C6 1.409(10) . ?
C5 H5A 0.9300 . ?
C6 C7 1.362(11) . ?
C6 H6A 0.9300 . ?
C7 C8 1.416(7) . ?
C7 H7A 0.9300 . ?
C9 C10 1.371(6) . ?
C9 H9A 0.9300 . ?
C10 C13 1.380(5) . ?
C10 H10A 0.9300 . ?
C11 C12 1.373(6) . ?
C11 H11A 0.9300 . ?
C12 C13 1.380(5) . ?
C12 H12A 0.9300 . ?
C13 C14 1.472(6) . ?
C14 H14A 0.9300 . ?
C15 C17 1.380(6) . ?
C15 C16 1.392(6) . ?
C16 C17 1.360(6) 10_655 ?
C16 H16A 0.9300 . ?
C17 C16 1.360(6) 10_655 ?
C17 H17A 0.9300 . ?
Cl1 O1 1.368(3) 2_645 ?
Cl1 O1 1.368(3) . ?
Cl1 O1 1.368(3) 3_765 ?
Cl1 O2 1.427(7) . ?

loop_
_geom_hbond_atom_site_label_D
_geom_hbond_atom_site_label_H
_geom_hbond_atom_site_label_A
_geom_hbond_distance_DH
_geom_hbond_distance_HA
_geom_hbond_distance_DA
_geom_hbond_angle_DHA
_geom_hbond_site_symmetry_A
N2 H2A O3 0.86 1.66 2.494(7) 163.2 .
N3 H3A N4 0.86 1.96 2.811(5) 168.2 5_545
